data_7250603
loop_
_publ_author_name
'Xu, Ning'
'Zhou, Yulong'
'Shen, Yexin'
'Li, Rui'
'Zhang, Qinghua'
'Zhu, Xiandong'

_publ_section_title
;
 Structurally controllable Cd(ii)-based luminescent metal--organic
 frameworks for efficient detection of antibiotics in water
;
_journal_issue 30
_journal_name_full CrystEngComm
_journal_page_first 5204
_journal_page_last 5212
_journal_paper_doi 10.1039/D5CE00250H
_journal_volume 27
_journal_year 2025
_chemical_formula_moiety 'C52 H34 Cd4 N2 O28, 12.333(H2 O), H4 O, 2(H1.667 O0.333)'
_chemical_formula_sum 'C52 H66 Cd4 N2 O42'
_chemical_formula_weight 1840.66
_space_group_crystal_system orthorhombic
_space_group_IT_number 68
_space_group_name_Hall '-C 2a 2ac'
_space_group_name_H-M_alt 'C c c a :2'
_atom_sites_solution_hydrogens mixed
_audit_creation_date 2024-02-23
_audit_creation_method
;
Olex2 1.5
(compiled 2023.08.24 svn.re1ec1418 for OlexSys, GUI svn.r6817)
;
_audit_update_record
;
2024-10-16 deposited with the CCDC.	2025-06-27 downloaded from the CCDC.
;
_cell_angle_alpha 90
_cell_angle_beta 90
_cell_angle_gamma 90
_cell_formula_units_Z 4
_cell_length_a 20.2245(10)
_cell_length_b 24.9058(10)
_cell_length_c 17.2568(8)
_cell_measurement_reflns_used 10172
_cell_measurement_temperature 100(2)
_cell_measurement_theta_max 73.38
_cell_measurement_theta_min 4.28
_cell_volume 8692.4(7)
_computing_molecular_graphics 'Olex2 1.5 (Dolomanov et al., 2009)'
_computing_publication_material 'Olex2 1.5 (Dolomanov et al., 2009)'
_computing_structure_refinement 'SHELXL 2018/3 (Sheldrick, 2015)'
_computing_structure_solution 'SHELXT 2014/5 (Sheldrick, 2014)'
_diffrn_ambient_temperature 100.15
_diffrn_measured_fraction_theta_full 0.995
_diffrn_measured_fraction_theta_max 0.994
_diffrn_measurement_device_type Bruker
_diffrn_radiation_type MoK\a
_diffrn_radiation_wavelength 0.71073
_diffrn_reflns_av_R_equivalents 0.0474
_diffrn_reflns_av_unetI/netI 0.0359
_diffrn_reflns_Laue_measured_fraction_full 0.995
_diffrn_reflns_Laue_measured_fraction_max 0.994
_diffrn_reflns_limit_h_max 28
_diffrn_reflns_limit_h_min -25
_diffrn_reflns_limit_k_max 35
_diffrn_reflns_limit_k_min -35
_diffrn_reflns_limit_l_max 24
_diffrn_reflns_limit_l_min -24
_diffrn_reflns_number 38610
_diffrn_reflns_point_group_measured_fraction_full 0.995
_diffrn_reflns_point_group_measured_fraction_max 0.994
_diffrn_reflns_theta_full 25.242
_diffrn_reflns_theta_max 30.496
_diffrn_reflns_theta_min 2.595
_exptl_absorpt_coefficient_mu 1.048
_exptl_absorpt_correction_T_max 0.9852
_exptl_absorpt_correction_T_min 0.4327
_exptl_absorpt_correction_type multi-scan
_exptl_crystal_colour 'clear light colourless'
_exptl_crystal_colour_lustre clear
_exptl_crystal_colour_modifier light
_exptl_crystal_colour_primary colourless
_exptl_crystal_density_diffrn 1.407
_exptl_crystal_description block
_exptl_crystal_F_000 3680
_exptl_crystal_size_max 0.15
_exptl_crystal_size_mid 0.12
_exptl_crystal_size_min 0.12
_refine_diff_density_max 1.650
_refine_diff_density_min -0.784
_refine_diff_density_rms 0.168
_refine_ls_extinction_coef 0.00022(6)
_refine_ls_extinction_expression Fc^*^=kFc[1+0.001xFc^2^\l^3^/sin(2\q)]^-1/4^
_refine_ls_extinction_method 'SHELXL-2018/3 (Sheldrick 2018)'
_refine_ls_goodness_of_fit_ref 1.099
_refine_ls_hydrogen_treatment mixed
_refine_ls_matrix_type full
_refine_ls_number_parameters 281
_refine_ls_number_reflns 6601
_refine_ls_number_restraints 24
_refine_ls_restrained_S_all 1.157
_refine_ls_R_factor_all 0.0785
_refine_ls_R_factor_gt 0.0553
_refine_ls_shift/su_max 0.002
_refine_ls_shift/su_mean 0.000
_refine_ls_structure_factor_coef Fsqd
_refine_ls_weighting_details 'w=1/[\s^2^(Fo^2^)+(0.0637P)^2^+72.7807P] where P=(Fo^2^+2Fc^2^)/3'
_refine_ls_weighting_scheme calc
_refine_ls_wR_factor_gt 0.1436
_refine_ls_wR_factor_ref 0.1609
_reflns_Friedel_coverage 0.000
_reflns_number_gt 4883
_reflns_number_total 6601
_reflns_threshold_expression 'I > 2\s(I)'
_cod_data_source_file d5ce00250h2.cif
_cod_data_source_block FCS-8
_cod_depositor_comments 'Adding full bibliography for 7250602--7250603.cif.'
_cod_original_sg_symbol_Hall '-C 2b 2bc'
_cod_original_sg_symbol_H-M 'C c c e'
_cod_database_code 7250603
_shelx_shelxl_version_number 2018/3
_shelx_space_group_comment
;
The symmetry employed for this shelxl refinement is uniquely defined
by the following loop, which should always be used as a source of
symmetry information in preference to the above space-group names.
They are only intended as comments.
;
_olex2_refinement_description
;
1. Fixed Uiso
 At 1.2 times of:
  All C(H) groups, All C(H,H) groups
 At 1.5 times of:
  All O(H) groups, All O(H,H) groups
2. Restrained distances
 H12-O12
 0.87 with sigma of 0.02
 H12A-O12
 0.87 with sigma of 0.02
 O12-H12A
 0.87 with sigma of 0.02
 H12-H12A
 1.37 with sigma of 0.04
 H12A-H12
 1.47 with sigma of 0.04
 O12-H12 \\sim O12-H12A
 with sigma of 0.02
3. Uiso/Uaniso restraints and constraints
Uanis(O9A) \\sim Ueq: with sigma of 0.02 and sigma for terminal atoms of 0.01
Uanis(O1) \\sim Ueq: with sigma of 0.02 and sigma for terminal atoms of 0.01
Uanis(O12) \\sim Ueq: with sigma of 0.04 and sigma for terminal atoms of 0.02
4. Others
 Fixed Sof: O7(0.25) H7A(0.25) H7B(0.25) O8(0.25) H8A(0.5) H8B(0.5)
 O9(0.333333) H9C(0.333333) H9D(0.333333) O10(0.333333) H10A(0.333333)
 H10B(0.333333) O7A(0.75) H7AA(0.75) H7AB(0.75) O9A(0.333333) H9AA(0.333333)
 H9AB(0.333333) O1(0.5) H1A(0.5) H1B(0.5) O12(0.166667) H12A(0.333333) H12(0.5)
 O13(0.333333) H13A(0.333333) H13B(0.333333) O1A(0.25) H1AA(0.25) H1AB(0.25)
5.a Riding coordinates:
 O7(H7A,H7B), O8(H8A,H8B), O9(H9C,H9D), O10(H10A,H10B), O7A(H7AA,H7AB),
 O9A(H9AA,H9AB), O1(H1A,H1B), O12(H12A,H12), O13(H13A,H13B), O1A(H1AA,H1AB)
5.b Rotating group:
 O1W(H1WA,H1WB)
5.c Secondary CH2 refined with riding coordinates:
 C9(H9A,H9B)
5.d Aromatic/amide H refined with riding coordinates:
 C5(H5), C11(H11), C7(H7), C13(H13), C3(H3)
;
_olex2_submission_special_instructions 'No special instructions were received'

loop_
_space_group_symop_operation_xyz
'x, y, z'
'-x, -y+1/2, z'
'x, -y+1/2, -z+1/2'
'-x, y, -z+1/2'
'x+1/2, y+1/2, z'
'-x+1/2, -y+1, z'
'x+1/2, -y+1, -z+1/2'
'-x+1/2, y+1/2, -z+1/2'
'-x, -y, -z'
'x, y-1/2, -z'
'-x, y-1/2, z-1/2'
'x, -y, z-1/2'
'-x+1/2, -y+1/2, -z'
'x+1/2, y, -z'
'-x+1/2, y, z-1/2'
'x+1/2, -y+1/2, z-1/2'

loop_
_atom_site_label
_atom_site_type_symbol
_atom_site_fract_x
_atom_site_fract_y
_atom_site_fract_z
_atom_site_U_iso_or_equiv
_atom_site_adp_type
_atom_site_occupancy
_atom_site_site_symmetry_order
_atom_site_calc_flag
_atom_site_refinement_flags_posn
_atom_site_refinement_flags_adp
_atom_site_refinement_flags_occupancy
_atom_site_disorder_assembly
_atom_site_disorder_group
Cd1 Cd 0.41569(2) 0.58453(2) 0.62019(2) 0.02338(12) Uani 1 1 d . . . . .
O6 O 0.10083(15) 0.66309(11) 0.18480(18) 0.0253(6) Uani 1 1 d . . . . .
O3 O 0.41621(18) 0.46186(11) 0.24508(19) 0.0343(7) Uani 1 1 d . . . . .
O5 O 0.19332(16) 0.62384(12) 0.1489(2) 0.0322(7) Uani 1 1 d . . . . .
O1W O 0.52737(18) 0.59159(14) 0.6318(2) 0.0377(8) Uani 1 1 d . . . . .
H1WA H 0.550809 0.577687 0.588542 0.057 Uiso 1 1 d R U . . .
H1WB H 0.544869 0.570342 0.672281 0.057 Uiso 1 1 d R U . . .
N1 N 0.3742(2) 0.750000 0.250000 0.0210(9) Uani 1 2 d S T P . .
O4 O 0.4103(2) 0.50765(13) 0.13745(19) 0.0517(12) Uani 1 1 d . . . . .
O2 O 0.4025(3) 0.56121(16) 0.4959(2) 0.0543(12) Uani 1 1 d . . . . .
O11 O 0.4291(3) 0.64526(17) 0.5003(2) 0.0565(12) Uani 1 1 d . . . . .
C10 C 0.3058(3) 0.750000 0.250000 0.0203(10) Uani 1 2 d S T P . .
C5 C 0.41353(19) 0.60650(15) 0.2148(2) 0.0189(7) Uani 1 1 d . . . . .
H5 H 0.413069 0.606801 0.159800 0.023 Uiso 1 1 calc R U . . .
C11 C 0.2701(2) 0.70724(15) 0.2166(2) 0.0220(7) Uani 1 1 d . . . . .
H11 H 0.293229 0.677958 0.193956 0.026 Uiso 1 1 calc R U . . .
C14 C 0.1635(2) 0.66177(15) 0.1813(2) 0.0220(8) Uani 1 1 d . . . . .
C6 C 0.41499(19) 0.55764(14) 0.2541(2) 0.0197(7) Uani 1 1 d . . . . .
C4 C 0.41273(18) 0.65481(14) 0.2552(2) 0.0178(6) Uani 1 1 d . . . . .
C8 C 0.4141(2) 0.50616(16) 0.2099(2) 0.0241(8) Uani 1 1 d . . . . .
C9 C 0.41069(19) 0.70727(14) 0.2113(2) 0.0206(7) Uani 1 1 d . . . . .
H9A H 0.456618 0.719573 0.202414 0.025 Uiso 1 1 calc R U . . .
H9B H 0.390358 0.700792 0.159922 0.025 Uiso 1 1 calc R U . . .
C7 C 0.4173(2) 0.55724(15) 0.3349(2) 0.0218(7) Uani 1 1 d . . . . .
H7 H 0.419351 0.524048 0.361961 0.026 Uiso 1 1 calc R U . . .
C2 C 0.4164(2) 0.60521(17) 0.3760(2) 0.0232(8) Uani 1 1 d . . . . .
C13 C 0.1663(3) 0.750000 0.250000 0.0241(11) Uani 1 2 d S T P . .
H13 H 0.119344 0.749999 0.250001 0.029 Uiso 1 2 calc R U P . .
C12 C 0.2012(2) 0.70760(15) 0.2165(2) 0.0220(7) Uani 1 1 d . . . . .
C3 C 0.4146(2) 0.65398(15) 0.3362(2) 0.0211(7) Uani 1 1 d . . . . .
H3 H 0.414688 0.686785 0.364267 0.025 Uiso 1 1 calc R U . . .
C1 C 0.4157(2) 0.60437(19) 0.4630(2) 0.0312(9) Uani 1 1 d . . . . .
O7 O 0.4133(12) 0.5807(8) 0.0072(11) 0.043(5) Uani 0.25 1 d . . P A 1
H7A H 0.432461 0.601754 0.040362 0.065 Uiso 0.25 1 d R U P A 1
H7B H 0.375801 0.572334 0.028762 0.065 Uiso 0.25 1 d R U P A 1
O8 O 0.000000 0.7142(5) 0.250000 0.067(4) Uani 0.5 2 d S T P . .
H8A H 0.038930 0.697923 0.227870 0.101 Uiso 0.5 1 d R U P . .
H8B H -0.022180 0.687603 0.269610 0.101 Uiso 0.5 1 d R U P . .
O9 O 0.3264(18) 0.6581(8) 0.0331(11) 0.148(14) Uani 0.3333 1 d . . P B 1
H9C H 0.363904 0.673468 0.022187 0.222 Uiso 0.3333 1 d R U P B 1
H9D H 0.296574 0.679178 0.013247 0.222 Uiso 0.3333 1 d R U P B 1
O10 O 0.3066(8) 0.7301(6) 0.4756(10) 0.075(5) Uani 0.3333 1 d . . P . .
H10A H 0.311183 0.757069 0.506969 0.113 Uiso 0.3333 1 d R U P . .
H10B H 0.272003 0.713059 0.492709 0.113 Uiso 0.3333 1 d R U P . .
O7A O 0.3917(6) 0.5601(5) -0.0160(8) 0.120(5) Uani 0.75 1 d . . P C 2
H7AA H 0.374755 0.589442 0.002640 0.180 Uiso 0.75 1 d R U P C 2
H7AB H 0.364065 0.534952 -0.002630 0.180 Uiso 0.75 1 d R U P C 2
O9A O 0.1971(10) 0.6329(9) 0.5436(12) 0.089(6) Uani 0.3333 1 d . U P D 2
H9AA H 0.207490 0.634978 0.494781 0.133 Uiso 0.3333 1 d R U P D 2
H9AB H 0.198490 0.598758 0.554001 0.133 Uiso 0.3333 1 d R U P D 2
O1 O 0.4467(10) 0.7757(7) 0.5632(10) 0.138(6) Uani 0.5 1 d . U P E 1
H1A H 0.440506 0.743232 0.548134 0.207 Uiso 0.5 1 d R U P E 1
H1B H 0.415636 0.798402 0.540084 0.207 Uiso 0.5 1 d R U P E 1
O12 O 0.250000 0.500000 0.2803(19) 0.095(8) Uani 0.3333 2 d DS TU P F 1
H12A H 0.298950 0.522490 0.266063 0.143 Uiso 0.3333 1 d DR U P F 1
H12 H 0.227700 0.499680 0.235913 0.4(2) Uiso 0.5 1 d DR . P . .
O13 O 0.2738(11) 0.4462(16) 0.3245(14) 0.181(15) Uani 0.3333 1 d . . P G 2
H13A H 0.242902 0.421928 0.323861 0.272 Uiso 0.3333 1 d R U P G 2
H13B H 0.298862 0.441408 0.364981 0.272 Uiso 0.3333 1 d R U P G 2
O1A O 0.5224(14) 0.7679(6) 0.5957(13) 0.108(12) Uani 0.25 1 d . . P H 2
H1AA H 0.498861 0.793638 0.575553 0.162 Uiso 0.25 1 d R U P H 2
H1AB H 0.563781 0.777418 0.596533 0.162 Uiso 0.25 1 d R U P H 2

loop_
_atom_site_aniso_label
_atom_site_aniso_U_11
_atom_site_aniso_U_22
_atom_site_aniso_U_33
_atom_site_aniso_U_23
_atom_site_aniso_U_13
_atom_site_aniso_U_12
Cd1 0.0381(2) 0.01322(15) 0.01881(15) -0.00105(9) 0.00368(11) 0.00372(11)
O6 0.0238(15) 0.0201(13) 0.0319(15) -0.0067(11) -0.0021(11) -0.0032(11)
O3 0.059(2) 0.0150(13) 0.0286(15) -0.0006(12) -0.0014(15) 0.0025(13)
O5 0.0294(16) 0.0230(14) 0.0443(18) -0.0147(13) 0.0031(14) 0.0009(12)
O1W 0.0377(19) 0.042(2) 0.0330(16) 0.0099(14) 0.0053(14) 0.0094(15)
N1 0.020(2) 0.0127(18) 0.030(2) -0.0025(18) 0.000 0.000
O4 0.117(4) 0.0145(14) 0.0238(15) -0.0041(12) -0.0102(18) 0.0018(17)
O2 0.106(4) 0.037(2) 0.0199(15) 0.0052(15) 0.0084(19) -0.001(2)
O11 0.107(4) 0.043(2) 0.0199(15) -0.0047(15) 0.0000(19) -0.004(2)
C10 0.021(3) 0.014(2) 0.026(2) 0.003(2) 0.000 0.000
C5 0.0218(18) 0.0177(16) 0.0172(15) -0.0020(13) -0.0007(13) 0.0012(14)
C11 0.024(2) 0.0140(15) 0.0274(18) -0.0036(14) 0.0008(15) 0.0002(13)
C14 0.025(2) 0.0152(16) 0.0254(18) -0.0037(14) -0.0016(15) -0.0018(14)
C6 0.0238(18) 0.0143(15) 0.0212(16) -0.0016(13) 0.0003(14) 0.0002(13)
C4 0.0186(17) 0.0170(15) 0.0179(15) -0.0013(13) -0.0003(13) 0.0020(13)
C8 0.030(2) 0.0174(16) 0.0248(17) -0.0005(14) -0.0004(15) -0.0011(15)
C9 0.0222(19) 0.0151(15) 0.0244(17) -0.0004(13) 0.0040(14) 0.0007(13)
C7 0.0266(19) 0.0185(17) 0.0202(16) 0.0021(13) 0.0001(14) 0.0026(15)
C2 0.030(2) 0.0233(18) 0.0161(16) 0.0000(14) 0.0022(15) 0.0040(15)
C13 0.025(3) 0.017(2) 0.031(3) -0.004(2) 0.000 0.000
C12 0.0251(19) 0.0156(16) 0.0255(18) -0.0043(14) -0.0020(15) 0.0003(14)
C3 0.029(2) 0.0173(16) 0.0170(15) -0.0029(13) 0.0030(14) 0.0015(14)
C1 0.042(3) 0.031(2) 0.0204(18) 0.0022(16) 0.0038(17) 0.0089(19)
O7 0.056(12) 0.045(11) 0.028(7) 0.018(7) 0.021(7) 0.006(9)
O8 0.052(7) 0.048(7) 0.102(11) 0.000 0.035(7) 0.000
O9 0.32(4) 0.072(13) 0.049(10) -0.039(9) 0.057(16) -0.050(19)
O10 0.067(10) 0.066(9) 0.094(11) 0.008(8) -0.003(8) 0.041(8)
O7A 0.106(10) 0.107(10) 0.147(12) 0.068(8) 0.067(9) 0.023(7)
O9A 0.082(8) 0.108(10) 0.077(9) 0.017(8) -0.036(7) -0.019(8)
O1 0.152(9) 0.112(8) 0.151(10) 0.017(8) -0.005(8) -0.023(8)
O12 0.039(10) 0.139(17) 0.107(15) 0.000 0.000 0.004(12)
O13 0.080(15) 0.35(4) 0.110(17) 0.03(2) 0.021(13) 0.13(2)
O1A 0.19(3) 0.019(7) 0.117(17) -0.020(9) -0.128(19) 0.023(11)

loop_
_atom_type_symbol
_atom_type_description
_atom_type_scat_dispersion_real
_atom_type_scat_dispersion_imag
_atom_type_scat_source
C C 0.0033 0.0016 'International Tables Vol C Tables 4.2.6.8 and 6.1.1.4'
H H 0.0000 0.0000 'International Tables Vol C Tables 4.2.6.8 and 6.1.1.4'
Cd Cd -0.8075 1.2024 'International Tables Vol C Tables 4.2.6.8 and 6.1.1.4'
N N 0.0061 0.0033 'International Tables Vol C Tables 4.2.6.8 and 6.1.1.4'
O O 0.0106 0.0060 'International Tables Vol C Tables 4.2.6.8 and 6.1.1.4'

loop_
_geom_angle_atom_site_label_1
_geom_angle_atom_site_label_2
_geom_angle_atom_site_label_3
_geom_angle
_geom_angle_site_symmetry_1
_geom_angle_site_symmetry_3
_geom_angle_publ_flag
O6 Cd1 O3 88.57(11) 15_556 12_566 ?
O6 Cd1 O5 55.15(10) 15_556 15_556 ?
O6 Cd1 O4 141.39(12) 15_556 12_566 ?
O6 Cd1 O11 84.51(12) 15_556 . ?
O3 Cd1 O5 90.84(12) 12_566 15_556 ?
O3 Cd1 O11 169.86(13) 12_566 . ?
O5 Cd1 O11 91.28(14) 15_556 . ?
O1W Cd1 O6 92.08(12) . 15_556 ?
O1W Cd1 O3 87.42(12) . 12_566 ?
O1W Cd1 O5 147.23(11) . 15_556 ?
O1W Cd1 O4 96.45(15) . 12_566 ?
O1W Cd1 O11 85.44(14) . . ?
O4 Cd1 O3 54.47(11) 12_566 12_566 ?
O4 Cd1 O5 109.00(15) 12_566 15_556 ?
O4 Cd1 O11 133.59(12) 12_566 . ?
O2 Cd1 O6 132.44(13) . 15_556 ?
O2 Cd1 O3 136.26(12) . 12_566 ?
O2 Cd1 O5 100.89(15) . 15_556 ?
O2 Cd1 O1W 102.87(16) . . ?
O2 Cd1 O4 81.98(13) . 12_566 ?
O2 Cd1 O11 52.81(13) . . ?
C14 O6 Cd1 95.8(2) . 15 ?
C8 O3 Cd1 89.3(2) . 12_565 ?
C14 O5 Cd1 87.6(2) . 15 ?
Cd1 O1W H1WA 113.5 . . ?
Cd1 O1W H1WB 113.2 . . ?
H1WA O1W H1WB 100.9 . . ?
C10 N1 C9 120.4(2) . 3_565 ?
C10 N1 C9 120.4(2) . . ?
C9 N1 C9 119.2(4) . 3_565 ?
C8 O4 Cd1 95.5(3) . 12_565 ?
C1 O2 Cd1 100.8(3) . . ?
C1 O11 Cd1 84.9(3) . . ?
N1 C10 C11 120.8(2) . 3_565 ?
N1 C10 C11 120.8(2) . . ?
C11 C10 C11 118.4(5) . 3_565 ?
C6 C5 H5 119.6 . . ?
C4 C5 H5 119.6 . . ?
C4 C5 C6 120.8(3) . . ?
C10 C11 H11 119.8 . . ?
C12 C11 C10 120.5(4) . . ?
C12 C11 H11 119.8 . . ?
O6 C14 Cd1 56.50(19) . 15 ?
O6 C14 C12 118.0(3) . . ?
O5 C14 Cd1 64.9(2) . 15 ?
O5 C14 O6 121.4(4) . . ?
O5 C14 C12 120.6(4) . . ?
C12 C14 Cd1 174.4(3) . 15 ?
C5 C6 C8 120.1(3) . . ?
C5 C6 C7 119.6(3) . . ?
C7 C6 C8 120.4(3) . . ?
C5 C4 C9 119.8(3) . . ?
C5 C4 C3 119.2(3) . . ?
C3 C4 C9 121.0(3) . . ?
O3 C8 Cd1 63.3(2) . 12_565 ?
O3 C8 C6 120.3(4) . . ?
O4 C8 Cd1 57.4(2) . 12_565 ?
O4 C8 O3 120.6(4) . . ?
O4 C8 C6 119.1(4) . . ?
C6 C8 Cd1 176.1(3) . 12_565 ?
N1 C9 C4 114.5(3) . . ?
N1 C9 H9A 108.6 . . ?
N1 C9 H9B 108.6 . . ?
C4 C9 H9A 108.6 . . ?
C4 C9 H9B 108.6 . . ?
H9A C9 H9B 107.6 . . ?
C6 C7 H7 119.9 . . ?
C2 C7 C6 120.2(3) . . ?
C2 C7 H7 119.9 . . ?
C7 C2 C3 119.8(3) . . ?
C7 C2 C1 119.9(4) . . ?
C3 C2 C1 120.3(4) . . ?
C12 C13 H13 120.4 3_565 . ?
C12 C13 H13 120.4 . . ?
C12 C13 C12 119.3(5) 3_565 . ?
C11 C12 C14 120.2(3) . . ?
C11 C12 C13 120.7(4) . . ?
C13 C12 C14 119.1(4) . . ?
C4 C3 H3 119.8 . . ?
C2 C3 C4 120.4(3) . . ?
C2 C3 H3 119.8 . . ?
O2 C1 C2 118.1(4) . . ?
O11 C1 O2 121.4(4) . . ?
O11 C1 C2 120.5(4) . . ?
H7A O7 H7B 104.7 . . ?
O8 O8 H8A 114.9 2_565 . ?
O8 O8 H8B 139.710(2) 2_565 4 ?
O8 O8 H8B 139.7 2_565 . ?
H8A O8 H8B 26.3 . 4 ?
H8A O8 H8B 104.8 . . ?
H8B O8 H8B 80.6 . 4 ?
H9C O9 H9D 104.7 . . ?
H10A O10 H10B 104.5 . . ?
H7AA O7A H7AB 104.7 . . ?
H9AA O9A H9AB 104.5 . . ?
H1A O1 H1B 110.1 . . ?
H12A O12 H12A 155.7 . 6 ?
H12A O12 H12 104.8 6 6 ?
H12A O12 H12 104.8 . . ?
H12A O12 H12 51.8 . 6 ?
H12 O12 H12A 51.8 . 6 ?
H12 O12 H12 61.0 . 6 ?
H13A O13 H13B 109.5 . . ?
O1A O1A H1AA 97.3 2_665 . ?
O1A O1A H1AB 151.1 2_665 . ?
H1AA O1A H1AB 109.5 . . ?

loop_
_geom_bond_atom_site_label_1
_geom_bond_atom_site_label_2
_geom_bond_distance
_geom_bond_site_symmetry_2
_geom_bond_publ_flag
Cd1 O6 2.277(3) 15_556 ?
Cd1 O3 2.446(3) 12_566 ?
Cd1 O5 2.463(3) 15_556 ?
Cd1 O1W 2.274(4) . ?
Cd1 O4 2.318(3) 12_566 ?
Cd1 O2 2.238(4) . ?
Cd1 O11 2.577(4) . ?
O6 C14 1.269(5) . ?
O3 C8 1.260(5) . ?
O5 C14 1.253(5) . ?
O1W H1WA 0.9491 . ?
O1W H1WB 0.9458 . ?
N1 C10 1.384(7) . ?
N1 C9 1.457(4) 3_565 ?
N1 C9 1.457(4) . ?
O4 C8 1.253(5) . ?
O2 C1 1.245(6) . ?
O11 C1 1.235(6) . ?
C10 C11 1.410(5) . ?
C10 C11 1.410(5) 3_565 ?
C5 H5 0.9500 . ?
C5 C6 1.393(5) . ?
C5 C4 1.390(5) . ?
C11 H11 0.9500 . ?
C11 C12 1.394(6) . ?
C14 C12 1.501(5) . ?
C6 C8 1.493(5) . ?
C6 C7 1.395(5) . ?
C4 C9 1.511(5) . ?
C4 C3 1.398(5) . ?
C9 H9A 0.9900 . ?
C9 H9B 0.9900 . ?
C7 H7 0.9500 . ?
C7 C2 1.389(6) . ?
C2 C3 1.396(5) . ?
C2 C1 1.501(5) . ?
C13 H13 0.9500 . ?
C13 C12 1.395(5) 3_565 ?
C13 C12 1.395(5) . ?
C3 H3 0.9500 . ?
O7 H7A 0.8669 . ?
O7 H7B 0.8700 . ?
O8 O8 1.78(2) 2_565 ?
O8 H8A 0.9645 . ?
O8 H8B 0.8689 . ?
O8 H8B 0.8689 4 ?
O9 H9C 0.8695 . ?
O9 H9D 0.8703 . ?
O10 H10A 0.8683 . ?
O10 H10B 0.8698 . ?
O7A H7AA 0.8688 . ?
O7A H7AB 0.8705 . ?
O9A H9AA 0.8699 . ?
O9A H9AB 0.8695 . ?
O1 H1A 0.8593 . ?
O1 H1B 0.9331 . ?
O12 H12A 1.1636 6 ?
O12 H12A 1.1636 . ?
O12 H12 0.8886 6 ?
O12 H12 0.8885 . ?
O13 H13A 0.8700 . ?
O13 H13B 0.8706 . ?
O1A O1A 1.27(5) 2_665 ?
O1A H1AA 0.8701 . ?
O1A H1AB 0.8698 . ?

loop_
_geom_torsion_atom_site_label_1
_geom_torsion_atom_site_label_2
_geom_torsion_atom_site_label_3
_geom_torsion_atom_site_label_4
_geom_torsion
_geom_torsion_site_symmetry_1
_geom_torsion_site_symmetry_2
_geom_torsion_site_symmetry_3
_geom_torsion_site_symmetry_4
_geom_torsion_publ_flag
Cd1 O6 C14 O5 -0.1(4) 15 . . . ?
Cd1 O6 C14 C12 179.1(3) 15 . . . ?
Cd1 O3 C8 O4 2.8(5) 12_565 . . . ?
Cd1 O3 C8 C6 -178.3(4) 12_565 . . . ?
Cd1 O5 C14 O6 0.1(4) 15 . . . ?
Cd1 O5 C14 C12 -179.0(3) 15 . . . ?
Cd1 O4 C8 O3 -3.0(5) 12_565 . . . ?
Cd1 O4 C8 C6 178.2(3) 12_565 . . . ?
Cd1 O2 C1 O11 -2.2(6) . . . . ?
Cd1 O2 C1 C2 176.5(3) . . . . ?
Cd1 O11 C1 O2 1.9(5) . . . . ?
Cd1 O11 C1 C2 -176.8(4) . . . . ?
O6 C14 C12 C11 177.8(4) . . . . ?
O6 C14 C12 C13 -1.2(5) . . . . ?
O5 C14 C12 C11 -3.0(6) . . . . ?
O5 C14 C12 C13 177.9(3) . . . . ?
N1 C10 C11 C12 -179.7(3) . . . . ?
C10 N1 C9 C4 -76.5(3) . . . . ?
C10 C11 C12 C14 -179.6(3) . . . . ?
C10 C11 C12 C13 -0.5(5) . . . . ?
C5 C6 C8 O3 179.2(4) . . . . ?
C5 C6 C8 O4 -1.9(6) . . . . ?
C5 C6 C7 C2 1.5(6) . . . . ?
C5 C4 C9 N1 146.9(4) . . . . ?
C5 C4 C3 C2 -0.8(6) . . . . ?
C11 C10 C11 C12 0.3(3) 3_565 . . . ?
C6 C5 C4 C9 -179.6(4) . . . . ?
C6 C5 C4 C3 1.2(6) . . . . ?
C6 C7 C2 C3 -1.2(6) . . . . ?
C6 C7 C2 C1 177.2(4) . . . . ?
C4 C5 C6 C8 178.5(4) . . . . ?
C4 C5 C6 C7 -1.5(6) . . . . ?
C8 C6 C7 C2 -178.5(4) . . . . ?
C9 N1 C10 C11 -176.3(3) . . . 3_565 ?
C9 N1 C10 C11 3.7(3) . . . . ?
C9 N1 C10 C11 -176.3(3) 3_565 . . . ?
C9 N1 C10 C11 3.7(3) 3_565 . . 3_565 ?
C9 N1 C9 C4 103.5(3) 3_565 . . . ?
C9 C4 C3 C2 179.9(4) . . . . ?
C7 C6 C8 O3 -0.8(6) . . . . ?
C7 C6 C8 O4 178.1(4) . . . . ?
C7 C2 C3 C4 0.9(6) . . . . ?
C7 C2 C1 O2 -14.3(7) . . . . ?
C7 C2 C1 O11 164.5(5) . . . . ?
C12 C13 C12 C11 0.3(3) 3_565 . . . ?
C12 C13 C12 C14 179.3(4) 3_565 . . . ?
C3 C4 C9 N1 -33.9(5) . . . . ?
C3 C2 C1 O2 164.1(5) . . . . ?
C3 C2 C1 O11 -17.1(7) . . . . ?
C1 C2 C3 C4 -177.5(4) . . . . ?
